data_2203881
loop_
_publ_author_name
'Wen, Yong-Hong'
'Zhang, Shu-Sheng'
'Liang, Juan'
'Li, Xue-Mei'

_publ_section_title <i>N</i>,<i>N</i>'-Bis(<i>p</i>-methylphenyl)-2,2'-(<i>p</i>-phenylenedioxy)diacetamide
_journal_issue 7
_journal_name_full 'Acta Crystallographica Section E'
_journal_page_first o1198
_journal_page_last o1199
_journal_paper_doi 10.1107/S1600536804013923
_journal_volume 60
_journal_year 2004
_chemical_formula_moiety 'C24 H24 N2 O4'
_chemical_formula_sum 'C24 H24 N2 O4'
_chemical_formula_weight 404.46
_chemical_name_systematic
;
2,2'-[1,4-phenylenebis(oxy)]-bis[N-p-methylphenyl(acetamide)]
;
_space_group_IT_number 14
_symmetry_cell_setting monoclinic
_symmetry_space_group_name_Hall '-P 2ybc'
_symmetry_space_group_name_H-M 'P 1 21/c 1'
_atom_sites_solution_hydrogens geom
_atom_sites_solution_primary direct
_atom_sites_solution_secondary difmap
_audit_creation_method SHELXL-97
_cell_angle_alpha 90.00
_cell_angle_beta 91.68(3)
_cell_angle_gamma 90.00
_cell_formula_units_Z 2
_cell_length_a 6.8881(14)
_cell_length_b 10.081(2)
_cell_length_c 15.312(3)
_cell_measurement_reflns_used 2022
_cell_measurement_temperature 293(2)
_cell_measurement_theta_max 24.98
_cell_measurement_theta_min 3.25
_cell_volume 1062.8(4)
_computing_cell_refinement 'SAINT (Siemens, 1996)'
_computing_data_collection 'SMART (Siemens, 1996)'
_computing_data_reduction SAINT
_computing_molecular_graphics SHELXTL
_computing_publication_material
;
SHELXTL, PARST (Nardelli, 1995) and PLATON (Spek, 2003)
;
_computing_structure_refinement SHELXTL
_computing_structure_solution 'SHELXTL (Sheldrick, 1997)'
_diffrn_ambient_temperature 293(2)
_diffrn_detector_area_resol_mean 8.33
_diffrn_measured_fraction_theta_full 0.999
_diffrn_measured_fraction_theta_max 0.999
_diffrn_measurement_device_type
;
Simens SMART 1000 CCD area detector diffractometer
;
_diffrn_measurement_method '\w scans'
_diffrn_radiation_monochromator graphite
_diffrn_radiation_source 'fine-focus sealed tube'
_diffrn_radiation_type MoK\a
_diffrn_radiation_wavelength 0.71073
_diffrn_reflns_av_R_equivalents 0.0572
_diffrn_reflns_av_sigmaI/netI 0.0382
_diffrn_reflns_limit_h_max 0
_diffrn_reflns_limit_h_min -8
_diffrn_reflns_limit_k_max 0
_diffrn_reflns_limit_k_min -11
_diffrn_reflns_limit_l_max 18
_diffrn_reflns_limit_l_min -18
_diffrn_reflns_number 2048
_diffrn_reflns_theta_full 24.98
_diffrn_reflns_theta_max 24.98
_diffrn_reflns_theta_min 2.42
_diffrn_standards_decay_% 0
_diffrn_standards_interval_count 0
_diffrn_standards_number 0
_exptl_absorpt_coefficient_mu 0.087
_exptl_absorpt_correction_T_max 0.9812
_exptl_absorpt_correction_T_min 0.9728
_exptl_absorpt_correction_type multi-scan
_exptl_absorpt_process_details '(SADABS; Sheldrick, 1996)'
_exptl_crystal_colour 'Light brown'
_exptl_crystal_density_diffrn 1.264
_exptl_crystal_density_method 'not measured'
_exptl_crystal_description Block
_exptl_crystal_F_000 428
_exptl_crystal_size_max 0.32
_exptl_crystal_size_mid 0.24
_exptl_crystal_size_min 0.22
_refine_diff_density_max 0.358
_refine_diff_density_min -0.282
_refine_ls_extinction_coef 0.038(8)
_refine_ls_extinction_expression Fc^*^=kFc[1+0.001xFc^2^\l^3^/sin(2\q)]^-1/4^
_refine_ls_extinction_method SHELXL
_refine_ls_goodness_of_fit_ref 1.049
_refine_ls_hydrogen_treatment mixed
_refine_ls_matrix_type full
_refine_ls_number_parameters 173
_refine_ls_number_reflns 1859
_refine_ls_number_restraints 0
_refine_ls_restrained_S_all 1.049
_refine_ls_R_factor_all 0.0723
_refine_ls_R_factor_gt 0.0624
_refine_ls_shift/su_max 0.000
_refine_ls_shift/su_mean 0.000
_refine_ls_structure_factor_coef Fsqd
_refine_ls_weighting_details 'calc w = 1/[\s^2^(Fo^2^)+(0.1185P)^2^+0.4468P] where P = (Fo^2^+2Fc^2^)/3'
_refine_ls_weighting_scheme calc
_refine_ls_wR_factor_gt 0.1780
_refine_ls_wR_factor_ref 0.1947
_reflns_number_gt 1556
_reflns_number_total 1859
_reflns_threshold_expression I>2\s(I)
_cod_data_source_file cv6327.cif
_cod_data_source_block I
_cod_depositor_comments
;
The following automatic conversions were performed:
'_symmetry_cell_setting' value 'Monoclinic' changed to 'monoclinic'
according to '/home/saulius/struct/CIF-dictionaries/cif_core.dic'
dictionary named 'cif_core.dic' version 2.4.1 from 2010-06-29.

Automatic conversion script
Id: cif_fix_enum 1527 2010-12-29 10:47:43Z saulius 

The following automatic conversions were performed:

'_symmetry_cell_setting' value 'Monoclinic' changed to 'monoclinic'
according to /home/saulius/struct/CIF-dictionaries/cif_core.dic
dictionary named 'cif_core.dic' version 2.4.1 from 2010-06-29.

Automatic conversion script
Id: cif_fix_values 1715 2011-07-08 13:25:40Z adriana 
;
_cod_original_sg_symbol_H-M P21/c
_cod_database_code 2203881

loop_
_symmetry_equiv_pos_as_xyz
'x, y, z'
'-x, y+1/2, -z+1/2'
'-x, -y, -z'
'x, -y-1/2, z-1/2'

loop_
_atom_site_label
_atom_site_fract_x
_atom_site_fract_y
_atom_site_fract_z
_atom_site_U_iso_or_equiv
_atom_site_adp_type
_atom_site_calc_flag
_atom_site_refinement_flags
_atom_site_occupancy
_atom_site_type_symbol
O1 0.0016(2) 0.27325(18) 0.22215(13) 0.0668(6) Uani d . 1 O
O2 0.1845(2) 0.06445(19) 0.39083(11) 0.0576(6) Uani d . 1 O
N1 -0.1010(3) 0.0744(2) 0.27399(13) 0.0459(5) Uani d . 1 N
H1N1 -0.067(4) 0.006(3) 0.3049(18) 0.055(8) Uiso d . 1 H
C1 -0.8208(4) -0.0246(4) 0.08341(19) 0.0772(10) Uani d . 1 C
H1A -0.8366 0.0372 0.0360 0.116 Uiso calc R 1 H
H1B -0.9272 -0.0156 0.1221 0.116 Uiso calc R 1 H
H1C -0.8186 -0.1133 0.0607 0.116 Uiso calc R 1 H
C2 -0.6307(3) 0.0037(3) 0.13328(16) 0.0532(7) Uani d . 1 C
C3 -0.5740(3) -0.0719(3) 0.20499(17) 0.0523(7) Uani d . 1 C
H3 -0.650(5) -0.145(3) 0.2204(19) 0.075(9) Uiso d . 1 H
C4 -0.3999(3) -0.0467(2) 0.25098(16) 0.0470(6) Uani d . 1 C
H4 -0.365(4) -0.106(3) 0.3004(17) 0.057(7) Uiso d . 1 H
C5 -0.2784(3) 0.0550(2) 0.22422(14) 0.0416(6) Uani d . 1 C
C6 -0.3335(3) 0.1320(3) 0.15329(16) 0.0551(7) Uani d . 1 C
H6 -0.267(5) 0.209(3) 0.1380(18) 0.065(8) Uiso d . 1 H
C7 -0.5093(4) 0.1052(3) 0.10845(17) 0.0625(8) Uani d . 1 C
H7 -0.540(4) 0.160(3) 0.059(2) 0.074(9) Uiso d . 1 H
C8 0.0216(3) 0.1777(2) 0.27050(15) 0.0448(6) Uani d . 1 C
C9 0.1996(3) 0.1718(2) 0.33228(16) 0.0481(6) Uani d . 1 C
H9B 0.208(4) 0.259(3) 0.3593(19) 0.068(8) Uiso d . 1 H
H9A 0.318(4) 0.162(3) 0.2943(17) 0.057(7) Uiso d . 1 H
C10 0.3455(3) 0.0362(2) 0.44476(14) 0.0447(6) Uani d . 1 C
C11 0.3279(3) -0.0705(3) 0.49940(15) 0.0499(6) Uani d . 1 C
H11 0.214(4) -0.121(3) 0.4958(16) 0.061(7) Uiso d . 1 H
C12 0.5185(3) 0.1091(3) 0.44485(15) 0.0491(6) Uani d . 1 C
H12 0.533(4) 0.189(3) 0.4108(17) 0.054(7) Uiso d . 1 H

loop_
_atom_site_aniso_label
_atom_site_aniso_U_11
_atom_site_aniso_U_22
_atom_site_aniso_U_33
_atom_site_aniso_U_12
_atom_site_aniso_U_13
_atom_site_aniso_U_23
O1 0.0467(10) 0.0527(11) 0.0988(14) -0.0049(7) -0.0324(9) 0.0153(10)
O2 0.0326(9) 0.0773(13) 0.0614(10) -0.0101(7) -0.0237(7) 0.0133(8)
N1 0.0316(10) 0.0512(12) 0.0535(11) -0.0017(8) -0.0184(8) 0.0029(9)
C1 0.0368(13) 0.125(3) 0.0682(17) -0.0055(15) -0.0204(12) -0.0184(17)
C2 0.0279(11) 0.0782(17) 0.0528(13) 0.0002(11) -0.0099(9) -0.0135(12)
C3 0.0327(12) 0.0569(15) 0.0669(15) -0.0044(10) -0.0078(10) -0.0085(11)
C4 0.0344(11) 0.0496(13) 0.0565(13) 0.0023(9) -0.0103(9) -0.0023(10)
C5 0.0261(10) 0.0502(12) 0.0478(12) 0.0015(9) -0.0118(8) -0.0055(9)
C6 0.0410(13) 0.0698(17) 0.0535(13) -0.0088(12) -0.0154(10) 0.0087(12)
C7 0.0453(14) 0.088(2) 0.0527(14) -0.0002(13) -0.0192(11) 0.0094(14)
C8 0.0303(11) 0.0467(13) 0.0566(13) 0.0048(9) -0.0120(9) -0.0055(10)
C9 0.0346(12) 0.0498(14) 0.0589(14) -0.0006(9) -0.0154(10) -0.0015(11)
C10 0.0290(11) 0.0614(14) 0.0429(11) -0.0033(9) -0.0137(8) -0.0023(10)
C11 0.0322(11) 0.0624(15) 0.0543(13) -0.0112(10) -0.0143(9) 0.0003(11)
C12 0.0370(12) 0.0578(14) 0.0516(13) -0.0088(10) -0.0137(9) 0.0035(11)

loop_
_atom_type_symbol
_atom_type_description
_atom_type_scat_dispersion_real
_atom_type_scat_dispersion_imag
_atom_type_scat_source
C C 0.0033 0.0016 'International Tables Vol C Tables 4.2.6.8 and 6.1.1.4'
H H 0.0000 0.0000 'International Tables Vol C Tables 4.2.6.8 and 6.1.1.4'
N N 0.0061 0.0033 'International Tables Vol C Tables 4.2.6.8 and 6.1.1.4'
O O 0.0106 0.0060 'International Tables Vol C Tables 4.2.6.8 and 6.1.1.4'

loop_
_geom_angle_atom_site_label_1
_geom_angle_atom_site_label_2
_geom_angle_atom_site_label_3
_geom_angle_site_symmetry_1
_geom_angle_site_symmetry_3
_geom_angle
C10 O2 C9 . . 117.50(17)
C8 N1 C5 . . 127.7(2)
C8 N1 H1N1 . . 118.6(18)
C5 N1 H1N1 . . 113.3(18)
C2 C1 H1A . . 109.5
C2 C1 H1B . . 109.5
H1A C1 H1B . . 109.5
C2 C1 H1C . . 109.5
H1A C1 H1C . . 109.5
H1B C1 H1C . . 109.5
C7 C2 C3 . . 117.9(2)
C7 C2 C1 . . 121.3(2)
C3 C2 C1 . . 120.9(2)
C2 C3 C4 . . 121.2(2)
C2 C3 H3 . . 119.1(19)
C4 C3 H3 . . 119.6(19)
C5 C4 C3 . . 120.0(2)
C5 C4 H4 . . 122.5(16)
C3 C4 H4 . . 117.4(16)
C6 C5 C4 . . 119.5(2)
C6 C5 N1 . . 123.5(2)
C4 C5 N1 . . 117.0(2)
C5 C6 C7 . . 119.4(2)
C5 C6 H6 . . 122.8(19)
C7 C6 H6 . . 117.3(19)
C2 C7 C6 . . 122.0(2)
C2 C7 H7 . . 121.5(19)
C6 C7 H7 . . 116.5(19)
O1 C8 N1 . . 125.17(19)
O1 C8 C9 . . 118.76(19)
N1 C8 C9 . . 116.1(2)
O2 C9 C8 . . 110.55(18)
O2 C9 H9B . . 115.3(17)
C8 C9 H9B . . 105.3(17)
O2 C9 H9A . . 111.4(15)
C8 C9 H9A . . 106.9(15)
H9B C9 H9A . . 107(2)
C11 C10 O2 . . 116.09(19)
C11 C10 C12 . . 120.1(2)
O2 C10 C12 . . 123.8(2)
C10 C11 C12 . 3_656 120.9(2)
C10 C11 H11 . . 118.6(17)
C12 C11 H11 3_656 . 120.3(17)
C11 C12 C10 3_656 . 118.9(2)
C11 C12 H12 3_656 . 118.5(16)
C10 C12 H12 . . 122.5(16)

loop_
_geom_bond_atom_site_label_1
_geom_bond_atom_site_label_2
_geom_bond_site_symmetry_2
_geom_bond_distance
_geom_bond_publ_flag
O1 C8 . 1.220(3) yes
O2 C10 . 1.392(2) yes
O2 C9 . 1.411(3) yes
N1 C8 . 1.343(3) yes
N1 C5 . 1.434(2) yes
N1 H1N1 . 0.86(3) ?
C1 C2 . 1.524(3) ?
C1 H1A . 0.9600 ?
C1 H1B . 0.9600 ?
C1 H1C . 0.9600 ?
C2 C7 . 1.381(4) ?
C2 C3 . 1.383(4) ?
C3 C4 . 1.396(3) ?
C3 H3 . 0.94(3) ?
C4 C5 . 1.393(3) ?
C4 H4 . 0.99(3) ?
C5 C6 . 1.379(3) ?
C6 C7 . 1.401(3) ?
C6 H6 . 0.93(3) ?
C7 H7 . 0.96(3) ?
C8 C9 . 1.527(3) ?
C9 H9B . 0.97(3) ?
C9 H9A . 1.02(3) ?
C10 C11 . 1.370(3) ?
C10 C12 . 1.400(3) ?
C11 C12 3_656 1.395(3) ?
C11 H11 . 0.94(3) ?
C12 C11 3_656 1.395(3) ?
C12 H12 . 0.97(3) ?

loop_
_geom_hbond_atom_site_label_D
_geom_hbond_atom_site_label_H
_geom_hbond_atom_site_label_A
_geom_hbond_site_symmetry_A
_geom_hbond_distance_DH
_geom_hbond_distance_HA
_geom_hbond_distance_DA
_geom_hbond_angle_DHA
_geom_hbond_publ_flag
N1 H1N1 O2 1_555 0.86(3) 2.22(3) 2.621(3) 108(2) yes
N1 H1N1 O1 2_545 0.86(3) 2.43(3) 3.112(3) 137(2) yes
C6 H6 O1 1_555 0.93(3) 2.32(3) 2.885(3) 119(2) yes
C9 H9A Cg1 1_655 1.02(3) 2.74 3.68 154 yes

loop_
_geom_torsion_atom_site_label_1
_geom_torsion_atom_site_label_2
_geom_torsion_atom_site_label_3
_geom_torsion_atom_site_label_4
_geom_torsion_site_symmetry_4
_geom_torsion
C7 C2 C3 C4 . 0.0(4)
C1 C2 C3 C4 . 179.9(2)
C2 C3 C4 C5 . -0.9(4)
C3 C4 C5 C6 . 1.4(4)
C3 C4 C5 N1 . -179.4(2)
C8 N1 C5 C6 . 11.4(4)
C8 N1 C5 C4 . -167.8(2)
C4 C5 C6 C7 . -1.1(4)
N1 C5 C6 C7 . 179.7(2)
C3 C2 C7 C6 . 0.3(4)
C1 C2 C7 C6 . -179.6(3)
C5 C6 C7 C2 . 0.2(4)
C5 N1 C8 O1 . -1.0(4)
C5 N1 C8 C9 . 179.5(2)
C10 O2 C9 C8 . 172.70(19)
O1 C8 C9 O2 . 172.0(2)
N1 C8 C9 O2 . -8.4(3)
C9 O2 C10 C11 . -178.5(2)
C9 O2 C10 C12 . 1.0(3)
O2 C10 C11 C12 3_656 178.9(2)
C12 C10 C11 C12 3_656 -0.7(4)
C11 C10 C12 C11 3_656 0.7(4)
O2 C10 C12 C11 3_656 -178.8(2)
